data_1551968
loop_
_publ_author_name
'Neil S. Keddie'
'Alexandra M. Z. Slawin'
'Tomas Lebl'
'Douglas Philp'
'David O Hagan'

_publ_section_title
;
 All-cis 1,2,3,4,5,6-hexafluorocyclohexane is a facially polarized
 cyclohexane
;
_journal_name_full 'Nature Chemistry'
_journal_page_first 483
_journal_page_last 488
_journal_paper_doi 10.1038/nchem.2232
_journal_volume 7
_journal_year 2015
_chemical_absolute_configuration syn
_chemical_formula_moiety 'C6 H6 F6'
_chemical_formula_sum 'C6 H6 F6'
_chemical_formula_weight 192.10
_space_group_crystal_system monoclinic
_space_group_IT_number 4
_space_group_name_Hall 'P 2yb'
_space_group_name_H-M_alt 'P 1 21 1'
_atom_sites_solution_hydrogens geom
_atom_sites_solution_primary direct
_atom_sites_solution_secondary difmap
_cell_angle_alpha 90.0000
_cell_angle_beta 93.54(4)
_cell_angle_gamma 90.0000
_cell_formula_units_Z 2
_cell_length_a 5.556(8)
_cell_length_b 5.842(8)
_cell_length_c 10.511(17)
_cell_measurement_reflns_used 398
_cell_measurement_temperature 125
_cell_measurement_theta_max 68.25
_cell_measurement_theta_min 26.60
_cell_volume 340.5(9)
_computing_cell_refinement 'CrystalClear-SM Expert 2.1 b29'
_computing_data_collection 'CrystalClear-SM Expert 2.1 b29 (Rigaku, 2013)'
_computing_data_reduction 'CrystalClear-SM Expert 2.1 b29'
_computing_molecular_graphics 'CrystalStructure 4.1'
_computing_publication_material 'CrystalStructure 4.1 (Rigaku, 2014)'
_computing_structure_refinement 'SHELXL2013 (Sheldrick, 2008)'
_computing_structure_solution 'SIR2004 (Burla, et al., 2005)'
_diffrn_ambient_temperature 125
_diffrn_detector_area_resol_mean 5.811
_diffrn_measured_fraction_theta_full 0.982
_diffrn_measured_fraction_theta_max 0.980
_diffrn_measurement_device_type 'Rigaku XtaLAB P100'
_diffrn_measurement_method \w
_diffrn_radiation_type 'Cu K\a'
_diffrn_radiation_wavelength 1.54187
_diffrn_reflns_av_R_equivalents 0.0414
_diffrn_reflns_Laue_measured_fraction_full 0.982
_diffrn_reflns_Laue_measured_fraction_max 0.980
_diffrn_reflns_limit_h_max 5
_diffrn_reflns_limit_h_min -6
_diffrn_reflns_limit_k_max 6
_diffrn_reflns_limit_k_min -7
_diffrn_reflns_limit_l_max 12
_diffrn_reflns_limit_l_min -12
_diffrn_reflns_number 2261
_diffrn_reflns_point_group_measured_fraction_full 0.900
_diffrn_reflns_point_group_measured_fraction_max 0.896
_diffrn_reflns_theta_full 67.000
_diffrn_reflns_theta_max 68.468
_diffrn_reflns_theta_min 4.214
_diffrn_standards_interval_count .
_diffrn_standards_number 0
_exptl_absorpt_coefficient_mu 2.076
_exptl_absorpt_correction_T_max 0.979
_exptl_absorpt_correction_T_min 0.645
_exptl_absorpt_correction_type multi-scan
_exptl_absorpt_process_details 'REQAB (Rigaku, 1998)'
_exptl_crystal_colour colorless
_exptl_crystal_density_diffrn 1.873
_exptl_crystal_density_method 'not measured'
_exptl_crystal_description platelet
_exptl_crystal_F_000 192.00
_exptl_crystal_size_max 0.240
_exptl_crystal_size_mid 0.100
_exptl_crystal_size_min 0.010
_refine_diff_density_max 0.38
_refine_diff_density_min -0.25
_refine_ls_abs_structure_details
;
 Flack x determined using 306 quotients [(I+)-(I-)]/[(I+)+(I-)]
 (Parsons, Flack and Wagner, Acta Cryst. B69 (2013) 249-259).
;
_refine_ls_abs_structure_Flack 0.4(2)
_refine_ls_extinction_method none
_refine_ls_goodness_of_fit_ref 1.036
_refine_ls_hydrogen_treatment constr
_refine_ls_number_parameters 109
_refine_ls_number_reflns 1124
_refine_ls_number_restraints 1
_refine_ls_R_factor_all 0.0639
_refine_ls_R_factor_gt 0.0604
_refine_ls_shift/su_max 0.000
_refine_ls_structure_factor_coef Fsqd
_refine_ls_weighting_details 'w = 1/[\s^2^(Fo^2^)+(0.1039P)^2^+0.0000P] where P=(Fo^2^+2Fc^2^)/3'
_refine_ls_weighting_scheme calc
_refine_ls_wR_factor_gt 0.1496
_refine_ls_wR_factor_ref 0.1519
_reflns_number_gt 953
_reflns_number_total 1124
_reflns_threshold_expression F^2^>2.0\s(F^2^)
_cod_data_source_file nchem.2232-s2.cif
_cod_data_source_block 1
_cod_database_code 1551968

loop_
_symmetry_equiv_pos_site_id
_space_group_symop_operation_xyz
1 +X,+Y,+Z
2 -X,1/2+Y,-Z

loop_
_atom_site_label
_atom_site_type_symbol
_atom_site_fract_x
_atom_site_fract_y
_atom_site_fract_z
_atom_site_U_iso_or_equiv
_atom_site_adp_type
_atom_site_occupancy
_atom_site_site_symmetry_multiplicity
_atom_site_calc_flag
_atom_site_refinement_flags
_atom_site_disorder_assembly
_atom_site_disorder_group
F1 F 0.4103(6) 0.6298(6) 0.1132(3) 0.0611(9) Uani 1 2 d . . .
F2 F 0.3565(6) 0.9101(7) 0.3165(3) 0.0716(10) Uani 1 2 d . . .
F3 F 0.4646(6) 0.4603(6) 0.3606(3) 0.0667(10) Uani 1 2 d . . .
F4 F 0.9278(7) 0.3283(7) 0.4164(3) 0.0757(11) Uani 1 2 d . . .
F5 F 0.7437(7) 0.2922(5) 0.1696(3) 0.0663(10) Uani 1 2 d . . .
F6 F 0.8353(6) 0.6238(6) -0.0033(3) 0.0652(9) Uani 1 2 d . . .
C1 C 0.5917(10) 0.7795(10) 0.1513(5) 0.0531(12) Uani 1 2 d . . .
C2 C 0.5841(10) 0.8295(10) 0.2934(5) 0.0571(13) Uani 1 2 d . . .
C3 C 0.6450(11) 0.6249(11) 0.3775(4) 0.0564(13) Uani 1 2 d . . .
C4 C 0.8823(10) 0.5247(11) 0.3449(5) 0.0601(14) Uani 1 2 d . . .
C5 C 0.9000(10) 0.4671(11) 0.2043(5) 0.0570(13) Uani 1 2 d . . .
C6 C 0.8332(10) 0.6789(10) 0.1245(4) 0.0538(13) Uani 1 2 d . . .
H1 H 0.56853 0.92585 0.10267 0.0638 Uiso 1 2 calc R . .
H2 H 0.70357 0.9533 0.31589 0.0685 Uiso 1 2 calc R . .
H3 H 0.65659 0.67507 0.46859 0.0677 Uiso 1 2 calc R . .
H4 H 1.01135 0.63861 0.36939 0.0722 Uiso 1 2 calc R . .
H5 H 1.06875 0.41966 0.18897 0.0684 Uiso 1 2 calc R . .
H6 H 0.95923 0.79829 0.14372 0.0646 Uiso 1 2 calc R . .

loop_
_atom_site_aniso_label
_atom_site_aniso_U_11
_atom_site_aniso_U_22
_atom_site_aniso_U_33
_atom_site_aniso_U_12
_atom_site_aniso_U_13
_atom_site_aniso_U_23
F1 0.0625(17) 0.0688(19) 0.0513(15) -0.0103(16) -0.0021(13) 0.0033(14)
F2 0.083(2) 0.069(2) 0.0642(19) 0.0083(19) 0.0116(15) -0.0048(16)
F3 0.073(2) 0.069(2) 0.0580(18) -0.0168(17) 0.0026(14) 0.0097(15)
F4 0.086(2) 0.079(3) 0.0609(19) 0.008(2) -0.0031(14) 0.0203(17)
F5 0.088(2) 0.0498(19) 0.0611(18) -0.0140(16) 0.0029(14) -0.0023(14)
F6 0.083(2) 0.070(2) 0.0430(15) -0.0059(17) 0.0091(13) 0.0019(15)
C1 0.068(3) 0.046(3) 0.045(2) -0.010(2) -0.001(2) 0.005(2)
C2 0.061(3) 0.055(3) 0.055(3) -0.010(3) 0.005(2) -0.002(2)
C3 0.070(3) 0.059(3) 0.039(2) -0.008(3) -0.001(2) -0.004(2)
C4 0.070(3) 0.064(3) 0.046(3) -0.014(3) -0.005(2) 0.006(2)
C5 0.062(3) 0.061(3) 0.048(3) -0.004(3) 0.003(2) 0.002(2)
C6 0.062(3) 0.055(3) 0.044(3) -0.015(3) 0.001(2) 0.001(2)

loop_
_atom_type_symbol
_atom_type_description
_atom_type_scat_dispersion_real
_atom_type_scat_dispersion_imag
_atom_type_scat_source
C C 0.0181 0.0091
;
International Tables for Crystallography
(Vol. C, Tables 4.2.6.8 and 6.1.1.4)
;
H H 0.0000 0.0000
;
International Tables for Crystallography
(Vol. C, Table 6.1.1.4)
;
F F 0.0727 0.0534
;
International Tables for Crystallography
(Vol. C, Tables 4.2.6.8 and 6.1.1.4)
;

loop_
_geom_angle_atom_site_label_1
_geom_angle_atom_site_label_2
_geom_angle_atom_site_label_3
_geom_angle
_geom_angle_publ_flag
_geom_angle_site_symmetry_1
_geom_angle_site_symmetry_2
_geom_angle_site_symmetry_3
F1 C1 C2 110.1(4) yes . . .
F1 C1 C6 110.0(4) yes . . .
C2 C1 C6 109.6(4) yes . . .
F2 C2 C1 108.5(4) yes . . .
F2 C2 C3 109.9(5) yes . . .
C1 C2 C3 113.7(5) yes . . .
F3 C3 C2 109.8(4) yes . . .
F3 C3 C4 109.7(5) yes . . .
C2 C3 C4 110.1(5) yes . . .
F4 C4 C3 109.4(5) yes . . .
F4 C4 C5 108.8(5) yes . . .
C3 C4 C5 114.6(4) yes . . .
F5 C5 C4 110.1(5) yes . . .
F5 C5 C6 109.1(4) yes . . .
C4 C5 C6 109.0(5) yes . . .
F6 C6 C1 109.4(4) yes . . .
F6 C6 C5 109.2(4) yes . . .
C1 C6 C5 113.7(4) yes . . .
F1 C1 H1 109.036 no . . .
C2 C1 H1 109.031 no . . .
C6 C1 H1 109.042 no . . .
F2 C2 H2 108.191 no . . .
C1 C2 H2 108.189 no . . .
C3 C2 H2 108.186 no . . .
F3 C3 H3 109.091 no . . .
C2 C3 H3 109.091 no . . .
C4 C3 H3 109.087 no . . .
F4 C4 H4 107.921 no . . .
C3 C4 H4 107.924 no . . .
C5 C4 H4 107.922 no . . .
F5 C5 H5 109.535 no . . .
C4 C5 H5 109.540 no . . .
C6 C5 H5 109.537 no . . .
F6 C6 H6 108.106 no . . .
C1 C6 H6 108.109 no . . .
C5 C6 H6 108.110 no . . .

loop_
_geom_bond_atom_site_label_1
_geom_bond_atom_site_label_2
_geom_bond_distance
_geom_bond_publ_flag
_geom_bond_site_symmetry_1
_geom_bond_site_symmetry_2
F1 C1 1.375(7) yes . .
F2 C2 1.385(7) yes . .
F3 C3 1.393(7) yes . .
F4 C4 1.386(7) yes . .
F5 C5 1.376(7) yes . .
F6 C6 1.382(6) yes . .
C1 C2 1.525(8) yes . .
C1 C6 1.507(8) yes . .
C2 C3 1.512(8) yes . .
C3 C4 1.501(8) yes . .
C4 C5 1.525(8) yes . .
C5 C6 1.528(8) yes . .
C1 H1 1.000 no . .
C2 H2 1.000 no . .
C3 H3 1.000 no . .
C4 H4 1.000 no . .
C5 H5 1.000 no . .
C6 H6 1.000 no . .

loop_
_geom_contact_atom_site_label_1
_geom_contact_atom_site_label_2
_geom_contact_distance
_geom_contact_publ_flag
_geom_contact_site_symmetry_1
_geom_contact_site_symmetry_2
F1 F2 2.724(6) no . .
F1 F3 2.782(6) no . .
F1 F5 2.745(5) no . .
F1 F6 2.726(6) no . .
F1 C3 2.995(7) no . .
F1 C4 3.521(7) no . .
F1 C5 2.984(7) no . .
F2 F3 2.729(6) no . .
F3 F4 2.716(6) no . .
F3 F5 2.791(6) no . .
F3 C1 3.002(7) no . .
F3 C5 3.008(7) no . .
F3 C6 3.551(7) no . .
F4 F5 2.738(6) no . .
F5 F6 2.725(5) no . .
F5 C1 2.973(7) no . .
F5 C2 3.532(8) no . .
F5 C3 3.000(7) no . .
C1 C4 2.926(8) no . .
C2 C5 2.940(9) no . .
C3 C6 2.933(8) no . .
F1 F5 3.186(6) no . 2_655
F1 F6 3.350(6) no . 1_455
F1 F6 3.426(6) no . 2_645
F1 F6 3.366(6) no . 2_655
F1 C1 3.451(7) no . 2_645
F1 C5 3.193(8) no . 1_455
F1 C6 3.229(8) no . 1_455
F2 F3 3.297(7) no . 1_565
F2 F3 3.489(7) no . 2_656
F2 F4 3.340(7) no . 2_656
F2 F5 3.522(6) no . 1_565
F2 C3 3.454(8) no . 2_656
F2 C4 3.493(8) no . 1_455
F3 F2 3.297(7) no . 1_545
F3 F2 3.489(7) no . 2_646
F3 F4 3.170(6) no . 1_455
F3 C3 3.464(8) no . 2_646
F3 C4 3.251(8) no . 1_455
F3 C5 3.450(8) no . 1_455
F4 F2 3.340(7) no . 2_646
F4 F3 3.170(6) no . 1_655
F4 F4 3.477(6) no . 2_746
F4 F4 3.477(6) no . 2_756
F4 C3 3.332(7) no . 2_746
F4 C4 3.198(7) no . 2_746
F5 F1 3.186(6) no . 2_645
F5 F2 3.522(6) no . 1_545
F5 F6 3.162(6) no . 2_745
F5 C1 3.114(8) no . 1_545
F5 C2 3.151(7) no . 1_545
F6 F1 3.350(6) no . 1_655
F6 F1 3.366(6) no . 2_645
F6 F1 3.426(6) no . 2_655
F6 F5 3.162(6) no . 2_755
F6 F6 3.446(6) no . 2_745
F6 F6 3.446(6) no . 2_755
F6 C1 3.411(7) no . 2_645
F6 C5 3.322(7) no . 2_755
F6 C6 3.473(7) no . 2_745
C1 F1 3.451(7) no . 2_655
C1 F5 3.114(8) no . 1_565
C1 F6 3.411(7) no . 2_655
C2 F5 3.151(7) no . 1_565
C3 F2 3.454(8) no . 2_646
C3 F3 3.464(8) no . 2_656
C3 F4 3.332(7) no . 2_756
C4 F2 3.493(8) no . 1_655
C4 F3 3.251(8) no . 1_655
C4 F4 3.198(7) no . 2_756
C5 F1 3.193(8) no . 1_655
C5 F3 3.450(8) no . 1_655
C5 F6 3.322(7) no . 2_745
C6 F1 3.229(8) no . 1_655
C6 F6 3.473(7) no . 2_755
F1 H2 3.2154 no . .
F1 H6 3.2019 no . .
F2 H1 2.6026 no . .
F2 H3 2.6252 no . .
F3 H2 3.2180 no . .
F3 H4 3.2073 no . .
F4 H3 2.6030 no . .
F4 H5 2.6163 no . .
F5 H4 3.2146 no . .
F5 H6 3.2078 no . .
F6 H1 2.5988 no . .
F6 H5 2.6199 no . .
C1 H3 3.3882 no . .
C1 H4 3.2727 no . .
C1 H5 3.3870 no . .
C2 H4 2.6984 no . .
C2 H6 2.6937 no . .
C3 H1 3.3855 no . .
C3 H5 3.3883 no . .
C3 H6 3.2617 no . .
C4 H2 2.7039 no . .
C4 H6 2.7061 no . .
C5 H1 3.3873 no . .
C5 H2 3.2855 no . .
C5 H3 3.3894 no . .
C6 H2 2.7042 no . .
C6 H4 2.7101 no . .
H1 H2 2.3246 no . .
H1 H6 2.3103 no . .
H2 H3 2.3104 no . .
H2 H4 2.5497 no . .
H2 H6 2.5358 no . .
H3 H4 2.2959 no . .
H4 H5 2.3257 no . .
H4 H6 2.5487 no . .
H5 H6 2.3352 no . .
F1 H1 2.5714 no . 2_645
F1 H4 3.5928 no . 1_455
F1 H5 2.4352 no . 1_455
F1 H6 2.7300 no . 1_455
F2 H3 2.7432 no . 2_656
F2 H4 2.5759 no . 1_455
F2 H5 3.5069 no . 1_455
F2 H5 3.5984 no . 1_465
F2 H6 2.8464 no . 1_455
F3 H2 3.2916 no . 1_545
F3 H2 3.5817 no . 2_646
F3 H3 2.5695 no . 2_646
F3 H4 2.7318 no . 1_455
F3 H5 2.7673 no . 1_455
F4 H2 2.7030 no . 1_545
F4 H2 3.4544 no . 2_746
F4 H3 2.6926 no . 2_746
F4 H4 2.5135 no . 2_746
F5 H1 2.4365 no . 1_545
F5 H1 3.3457 no . 2_645
F5 H2 2.5253 no . 1_545
F5 H6 3.1419 no . 1_545
F6 H1 2.6781 no . 2_645
F6 H5 2.6853 no . 2_755
F6 H6 2.7032 no . 2_745
C1 H1 3.4484 no . 2_645
C1 H6 3.5117 no . 1_455
C2 H3 3.5409 no . 2_656
C2 H4 3.5105 no . 1_455
C3 H3 3.5593 no . 2_646
C3 H4 3.5174 no . 1_455
C4 H2 3.4907 no . 1_545
C5 H2 3.4254 no . 1_545
C6 H1 3.4945 no . 2_645
H1 F1 2.5714 no . 2_655
H1 F5 2.4365 no . 1_565
H1 F5 3.3457 no . 2_655
H1 F6 2.6781 no . 2_655
H1 C1 3.4484 no . 2_655
H1 C6 3.4945 no . 2_655
H1 H6 3.5187 no . 1_455
H2 F3 3.2916 no . 1_565
H2 F3 3.5817 no . 2_656
H2 F4 2.7030 no . 1_565
H2 F4 3.4544 no . 2_756
H2 F5 2.5253 no . 1_565
H2 C4 3.4907 no . 1_565
H2 C5 3.4254 no . 1_565
H2 H3 3.3726 no . 2_656
H3 F2 2.7432 no . 2_646
H3 F3 2.5695 no . 2_656
H3 F4 2.6926 no . 2_756
H3 C2 3.5409 no . 2_646
H3 C3 3.5593 no . 2_656
H3 H2 3.3726 no . 2_646
H3 H3 3.4839 no . 2_646
H3 H3 3.4839 no . 2_656
H4 F1 3.5928 no . 1_655
H4 F2 2.5759 no . 1_655
H4 F3 2.7318 no . 1_655
H4 F4 2.5135 no . 2_756
H4 C2 3.5105 no . 1_655
H4 C3 3.5174 no . 1_655
H5 F1 2.4352 no . 1_655
H5 F2 3.5984 no . 1_645
H5 F2 3.5069 no . 1_655
H5 F3 2.7673 no . 1_655
H5 F6 2.6853 no . 2_745
H5 H6 3.5621 no . 2_745
H6 F1 2.7300 no . 1_655
H6 F2 2.8464 no . 1_655
H6 F5 3.1419 no . 1_565
H6 F6 2.7032 no . 2_755
H6 C1 3.5117 no . 1_655
H6 H1 3.5187 no . 1_655
H6 H5 3.5621 no . 2_755

loop_
_geom_torsion_atom_site_label_1
_geom_torsion_atom_site_label_2
_geom_torsion_atom_site_label_3
_geom_torsion_atom_site_label_4
_geom_torsion
_geom_torsion_publ_flag
_geom_torsion_site_symmetry_1
_geom_torsion_site_symmetry_2
_geom_torsion_site_symmetry_3
_geom_torsion_site_symmetry_4
F1 C1 C2 F2 -55.7(6) no . . . .
F1 C1 C2 C3 66.9(5) no . . . .
F1 C1 C6 F6 56.0(5) no . . . .
F1 C1 C6 C5 -66.4(5) no . . . .
C2 C1 C6 F6 177.2(4) no . . . .
C2 C1 C6 C5 54.8(6) no . . . .
C6 C1 C2 F2 -176.8(4) no . . . .
C6 C1 C2 C3 -54.2(6) no . . . .
F2 C2 C3 F3 54.3(5) no . . . .
F2 C2 C3 C4 175.2(4) no . . . .
C1 C2 C3 F3 -67.5(6) no . . . .
C1 C2 C3 C4 53.3(6) no . . . .
F3 C3 C4 F4 -55.0(5) no . . . .
F3 C3 C4 C5 67.5(5) no . . . .
C2 C3 C4 F4 -175.9(4) no . . . .
C2 C3 C4 C5 -53.4(6) no . . . .
F4 C4 C5 F5 56.5(6) no . . . .
F4 C4 C5 C6 176.2(4) no . . . .
C3 C4 C5 F5 -66.4(7) no . . . .
C3 C4 C5 C6 53.3(6) no . . . .
F5 C5 C6 F6 -56.3(5) no . . . .
F5 C5 C6 C1 66.3(5) no . . . .
C4 C5 C6 F6 -176.5(4) no . . . .
C4 C5 C6 C1 -54.0(6) no . . . .
